data_4347572
loop_
_publ_author_name
'Tanifuji, Kazuki'
'Tajima, Shunichi'
'Ohki, Yasuhiro'
'Tatsumi, Kazuyuki'

_publ_section_title
;
 Interconversion between [Fe4S4] and [Fe2S2] Clusters Bearing Amide
 Ligands.
;
_journal_issue 9
_journal_name_full 'Inorganic chemistry'
_journal_page_first 4512
_journal_page_last 4518
_journal_paper_doi 10.1021/acs.inorgchem.6b00352
_journal_volume 55
_journal_year 2016
_chemical_formula_moiety 'C23 H5 B F15 N'
_chemical_formula_sum 'C23 H5 B F15 N'
_chemical_formula_weight 591.09
_space_group_IT_number 14
_space_group_name_Hall '-P 2yn'
_space_group_name_H-M_alt 'P 1 21/n 1'
_symmetry_cell_setting monoclinic
_symmetry_Int_Tables_number 14
_symmetry_space_group_name_Hall '-P 2yn'
_symmetry_space_group_name_H-M 'P 1 21/n 1'
_atom_sites_solution_hydrogens geom
_atom_sites_solution_primary direct
_atom_sites_solution_secondary difmap
_cell_angle_alpha 90.0000
_cell_angle_beta 103.301(3)
_cell_angle_gamma 90.0000
_cell_formula_units_Z 4
_cell_length_a 10.224(2)
_cell_length_b 13.229(3)
_cell_length_c 16.189(4)
_cell_measurement_reflns_used 9776
_cell_measurement_temperature 173
_cell_measurement_theta_max 27.50
_cell_measurement_theta_min 3.00
_cell_volume 2130.9(8)
_computing_cell_refinement 'CrystalClear-SM Expert 2.0 r4'
_computing_data_collection 'CrystalClear-SM Expert 2.0 r4 (Rigaku, 2009)'
_computing_data_reduction 'CrystalClear-SM Expert 2.0 r4'
_computing_molecular_graphics 'CrystalStructure 4.0'
_computing_publication_material 'CrystalStructure 4.0 (Rigaku, 2011)'
_computing_structure_refinement 'SHELXL97 (Sheldrick, 2008)'
_computing_structure_solution SIR97
_diffrn_ambient_temperature 173
_diffrn_detector_area_resol_mean 7.111
_diffrn_measured_fraction_theta_full 0.972
_diffrn_measured_fraction_theta_max 0.972
_diffrn_measurement_device_type 'Rigaku Saturn724'
_diffrn_measurement_method \w
_diffrn_radiation_type 'Mo K\a'
_diffrn_radiation_wavelength 0.71075
_diffrn_reflns_av_R_equivalents 0.0336
_diffrn_reflns_limit_h_max 13
_diffrn_reflns_limit_h_min -13
_diffrn_reflns_limit_k_max 14
_diffrn_reflns_limit_k_min -17
_diffrn_reflns_limit_l_max 21
_diffrn_reflns_limit_l_min -18
_diffrn_reflns_number 16432
_diffrn_reflns_theta_full 27.50
_diffrn_reflns_theta_max 27.50
_diffrn_reflns_theta_min 3.01
_diffrn_standards_number 0
_exptl_absorpt_coefficient_mu 0.200
_exptl_absorpt_correction_T_max 0.996
_exptl_absorpt_correction_T_min 0.825
_exptl_absorpt_correction_type multi-scan
_exptl_absorpt_process_details 'REQAB (Rigaku, 1998)'
_exptl_crystal_colour colorless
_exptl_crystal_density_diffrn 1.842
_exptl_crystal_density_method 'not measured'
_exptl_crystal_description platet
_exptl_crystal_F_000 1160.00
_exptl_crystal_size_max 0.100
_exptl_crystal_size_mid 0.100
_exptl_crystal_size_min 0.020
_refine_diff_density_max 0.26
_refine_diff_density_min -0.28
_refine_ls_extinction_method none
_refine_ls_goodness_of_fit_ref 0.890
_refine_ls_hydrogen_treatment constr
_refine_ls_number_parameters 381
_refine_ls_number_reflns 4754
_refine_ls_number_restraints 0
_refine_ls_R_factor_gt 0.0414
_refine_ls_shift/su_max 0.000
_refine_ls_structure_factor_coef Fsqd
_refine_ls_weighting_details 'w = 1/[\s^2^(Fo^2^)+(0.0863P)^2^+0.3612P] where P=(Fo^2^+2Fc^2^)/3'
_refine_ls_weighting_scheme calc
_refine_ls_wR_factor_ref 0.1229
_reflns_number_gt 3592
_reflns_number_total 4754
_reflns_threshold_expression F^2^>2.0\s(F^2^)
_cod_data_source_file ic6b00352_si_003.cif
_cod_data_source_block C5H5N-B_C6F5_3
_cod_database_code 4347572

loop_
_symmetry_equiv_pos_site_id
_symmetry_equiv_pos_as_xyz
1 +X,+Y,+Z
2 1/2-X,1/2+Y,1/2-Z
3 -X,-Y,-Z
4 1/2+X,1/2-Y,1/2+Z

loop_
_atom_site_label
_atom_site_type_symbol
_atom_site_fract_x
_atom_site_fract_y
_atom_site_fract_z
_atom_site_U_iso_or_equiv
_atom_site_adp_type
_atom_site_occupancy
_atom_site_symmetry_multiplicity
_atom_site_calc_flag
_atom_site_refinement_flags
F1 F 0.31615(10) 0.06820(8) 0.87966(6) 0.0450(2) Uani 1 4 d .
F2 F 0.41700(14) -0.10903(8) 0.93427(7) 0.0608(3) Uani 1 4 d .
F3 F 0.67274(16) -0.15833(9) 0.93035(8) 0.0712(4) Uani 1 4 d .
F4 F 0.82265(12) -0.02571(10) 0.86070(8) 0.0663(4) Uani 1 4 d .
F5 F 0.72186(10) 0.15309(8) 0.80381(8) 0.0559(3) Uani 1 4 d .
F6 F 0.31340(14) 0.39926(8) 0.87037(8) 0.0618(3) Uani 1 4 d .
F7 F 0.05116(18) 0.41933(12) 0.84503(11) 0.0941(6) Uani 1 4 d .
F8 F -0.11778(13) 0.28517(15) 0.75038(12) 0.1058(7) Uani 1 4 d .
F9 F -0.01484(13) 0.12372(14) 0.67980(10) 0.0888(5) Uani 1 4 d .
F10 F 0.25042(10) 0.10216(8) 0.70357(6) 0.0489(3) Uani 1 4 d .
F11 F 0.55387(15) 0.09311(8) 0.66436(7) 0.0615(3) Uani 1 4 d .
F12 F 0.55661(17) 0.14252(10) 0.50846(8) 0.0780(4) Uani 1 4 d .
F13 F 0.46875(15) 0.32602(11) 0.44433(7) 0.0693(4) Uani 1 4 d .
F14 F 0.38207(12) 0.46267(9) 0.54564(7) 0.0526(3) Uani 1 4 d .
F15 F 0.38536(10) 0.41748(7) 0.70581(6) 0.0414(2) Uani 1 4 d .
N1 N 0.54910(13) 0.30686(9) 0.85754(8) 0.0322(3) Uani 1 4 d .
C1 C 0.63850(17) 0.37176(14) 0.83549(12) 0.0433(4) Uani 1 4 d .
C2 C 0.7233(2) 0.42697(16) 0.89864(14) 0.0544(5) Uani 1 4 d .
C3 C 0.7093(3) 0.4241(2) 0.97918(16) 0.0720(7) Uani 1 4 d .
C4 C 0.6224(3) 0.3626(2) 1.00015(15) 0.0744(7) Uani 1 4 d .
C5 C 0.5467(3) 0.30159(15) 0.94171(11) 0.0555(5) Uani 1 4 d .
C6 C 0.51066(15) 0.11817(11) 0.83223(9) 0.0325(3) Uani 1 4 d .
C7 C 0.44019(17) 0.04856(11) 0.86927(10) 0.0353(3) Uani 1 4 d .
C8 C 0.4925(2) -0.04408(12) 0.90074(10) 0.0440(4) Uani 1 4 d .
C9 C 0.6213(2) -0.06921(13) 0.89902(11) 0.0477(4) Uani 1 4 d .
C10 C 0.69687(19) -0.00237(14) 0.86522(11) 0.0472(4) Uani 1 4 d .
C11 C 0.64132(17) 0.08963(12) 0.83420(11) 0.0401(4) Uani 1 4 d .
C12 C 0.29636(16) 0.24735(12) 0.78977(10) 0.0358(3) Uani 1 4 d .
C13 C 0.2379(2) 0.32720(14) 0.82361(12) 0.0464(4) Uani 1 4 d .
C14 C 0.1003(3) 0.33977(18) 0.81108(15) 0.0636(7) Uani 1 4 d .
C15 C 0.0155(2) 0.2724(2) 0.76345(16) 0.0690(7) Uani 1 4 d .
C16 C 0.06682(19) 0.19123(19) 0.72763(14) 0.0595(6) Uani 1 4 d .
C17 C 0.20474(17) 0.18137(14) 0.74094(11) 0.0416(4) Uani 1 4 d .
C18 C 0.47046(15) 0.25289(11) 0.69570(9) 0.0314(3) Uani 1 4 d .
C19 C 0.51242(18) 0.18692(12) 0.64031(11) 0.0410(4) Uani 1 4 d .
C20 C 0.5131(2) 0.21032(14) 0.55747(12) 0.0498(4) Uani 1 4 d .
C21 C 0.4685(2) 0.30287(15) 0.52471(10) 0.0468(4) Uani 1 4 d .
C22 C 0.42359(16) 0.37131(13) 0.57554(10) 0.0389(4) Uani 1 4 d .
C23 C 0.42640(15) 0.34524(12) 0.65871(9) 0.0325(3) Uani 1 4 d .
B1 B 0.45555(16) 0.22914(12) 0.79296(10) 0.0297(3) Uani 1 4 d .
H1 H 0.64602 0.36537 0.77497 0.0539 Uiso 1 4 calc R
H2 H 0.77793 0.47345 0.88503 0.0740 Uiso 1 4 calc R
H3 H 0.7744 0.46972 1.02382 0.0778 Uiso 1 4 calc R
H4 H 0.61105 0.35916 1.0654 0.0998 Uiso 1 4 calc R
H5 H 0.47348 0.2565 0.95841 0.0733 Uiso 1 4 calc R

loop_
_atom_site_aniso_label
_atom_site_aniso_U_11
_atom_site_aniso_U_22
_atom_site_aniso_U_33
_atom_site_aniso_U_12
_atom_site_aniso_U_13
_atom_site_aniso_U_23
F1 0.0452(6) 0.0440(6) 0.0472(6) -0.0050(4) 0.0139(4) 0.0121(4)
F2 0.0928(9) 0.0377(6) 0.0500(6) -0.0096(6) 0.0122(6) 0.0139(5)
F3 0.1090(11) 0.0407(6) 0.0545(7) 0.0315(6) -0.0006(6) 0.0078(5)
F4 0.0528(7) 0.0685(8) 0.0727(8) 0.0305(6) 0.0044(6) -0.0086(6)
F5 0.0377(5) 0.0525(7) 0.0813(8) 0.0043(4) 0.0214(5) 0.0043(6)
F6 0.0929(9) 0.0402(6) 0.0613(7) 0.0164(6) 0.0359(7) -0.0003(5)
F7 0.1135(12) 0.0914(11) 0.1035(11) 0.0663(9) 0.0788(10) 0.0468(9)
F8 0.0428(7) 0.1523(15) 0.1338(14) 0.0363(8) 0.0440(8) 0.0905(12)
F9 0.0428(7) 0.1175(12) 0.0928(11) -0.0254(7) -0.0116(7) 0.0334(9)
F10 0.0473(6) 0.0509(6) 0.0431(6) -0.0091(5) -0.0011(4) -0.0035(4)
F11 0.1034(10) 0.0353(6) 0.0548(7) 0.0116(6) 0.0371(6) -0.0020(5)
F12 0.1312(13) 0.0651(8) 0.0510(7) 0.0063(8) 0.0485(8) -0.0150(6)
F13 0.0980(10) 0.0846(9) 0.0297(5) -0.0031(7) 0.0236(6) 0.0050(5)
F14 0.0588(7) 0.0575(7) 0.0426(6) 0.0095(5) 0.0138(5) 0.0215(5)
F15 0.0535(6) 0.0361(5) 0.0378(5) 0.0100(4) 0.0173(4) 0.0073(4)
N1 0.0422(7) 0.0268(6) 0.0267(6) -0.0014(5) 0.0062(5) -0.0009(5)
C1 0.0392(9) 0.0473(10) 0.0429(9) -0.0050(7) 0.0083(7) -0.0058(7)
C2 0.0513(11) 0.0495(11) 0.0594(12) -0.0112(9) 0.0068(9) -0.0117(9)
C3 0.0930(19) 0.0592(14) 0.0550(13) 0.0066(13) -0.0014(12) -0.0109(11)
C4 0.0986(19) 0.0719(16) 0.0447(12) -0.0006(14) -0.0001(12) -0.0150(11)
C5 0.0954(16) 0.0416(10) 0.0301(9) -0.0064(10) 0.0153(9) 0.0014(7)
C6 0.0367(8) 0.0279(7) 0.0312(7) 0.0010(6) 0.0040(6) -0.0007(6)
C7 0.0426(8) 0.0313(8) 0.0295(7) -0.0021(6) 0.0031(6) 0.0004(6)
C8 0.0679(12) 0.0300(8) 0.0304(8) -0.0027(7) 0.0034(7) 0.0031(6)
C9 0.0708(12) 0.0304(8) 0.0341(8) 0.0134(8) -0.0040(8) 0.0001(6)
C10 0.0473(10) 0.0457(10) 0.0429(9) 0.0168(8) -0.0015(7) -0.0080(8)
C11 0.0380(8) 0.0359(8) 0.0450(9) 0.0030(6) 0.0066(7) -0.0016(7)
C12 0.0404(8) 0.0361(8) 0.0332(8) 0.0073(6) 0.0134(6) 0.0105(6)
C13 0.0594(11) 0.0419(9) 0.0459(10) 0.0154(8) 0.0287(8) 0.0166(8)
C14 0.0694(14) 0.0670(13) 0.0697(14) 0.0377(12) 0.0478(12) 0.0388(12)
C15 0.0409(10) 0.0955(18) 0.0788(15) 0.0244(11) 0.0305(11) 0.0545(14)
C16 0.0364(9) 0.0779(14) 0.0616(12) -0.0055(9) 0.0061(8) 0.0320(11)
C17 0.0358(8) 0.0482(10) 0.0402(9) 0.0013(7) 0.0077(6) 0.0140(7)
C18 0.0327(7) 0.0321(8) 0.0301(7) -0.0045(5) 0.0084(6) -0.0009(6)
C19 0.0550(10) 0.0319(8) 0.0382(9) -0.0025(7) 0.0149(7) -0.0027(6)
C20 0.0674(12) 0.0499(10) 0.0372(9) -0.0075(9) 0.0223(8) -0.0130(8)
C21 0.0551(10) 0.0595(11) 0.0269(8) -0.0096(8) 0.0117(7) 0.0004(7)
C22 0.0359(8) 0.0461(9) 0.0336(8) -0.0040(7) 0.0055(6) 0.0067(7)
C23 0.0314(7) 0.0365(8) 0.0301(7) -0.0008(6) 0.0079(6) 0.0003(6)
B1 0.0330(8) 0.0276(8) 0.0286(8) -0.0006(6) 0.0070(6) -0.0008(6)

loop_
_atom_type_symbol
_atom_type_description
_atom_type_scat_dispersion_real
_atom_type_scat_dispersion_imag
_atom_type_scat_source
N N 0.0061 0.0033
;
International Tables for Crystallography
(1992, Vol. C, Tables 4.2.6.8 and 6.1.1.4)
;
F F 0.0171 0.0103
;
International Tables for Crystallography
(1992, Vol. C, Tables 4.2.6.8 and 6.1.1.4)
;
B B 0.0013 0.0007
;
International Tables for Crystallography
(1992, Vol. C, Tables 4.2.6.8 and 6.1.1.4)
;
C C 0.0033 0.0016
;
International Tables for Crystallography
(1992, Vol. C, Tables 4.2.6.8 and 6.1.1.4)
;
H H 0.0000 0.0000
;
International Tables for Crystallography
(1992, Vol. C, Table 6.1.1.4)
;

loop_
_geom_angle_atom_site_label_1
_geom_angle_atom_site_label_2
_geom_angle_atom_site_label_3
_geom_angle
_geom_angle_publ_flag
C1 N1 C5 117.39(15) yes
C1 N1 B1 124.47(14) yes
C5 N1 B1 117.91(14) yes
N1 C1 C2 118.88(18) yes
C1 C2 C3 120.8(2) yes
C2 C3 C4 120.0(2) yes
C3 C4 C5 120.5(2) yes
N1 C5 C4 122.0(2) yes
C7 C6 C11 113.84(14) yes
C7 C6 B1 126.36(14) yes
C11 C6 B1 119.72(14) yes
F1 C7 C6 121.67(13) yes
F1 C7 C8 114.89(16) yes
C6 C7 C8 123.40(17) yes
F2 C8 C7 120.14(18) yes
F2 C8 C9 119.81(15) yes
C7 C8 C9 120.04(17) yes
F3 C9 C8 120.14(18) yes
F3 C9 C10 120.73(19) yes
C8 C9 C10 119.13(16) yes
F4 C10 C9 120.64(17) yes
F4 C10 C11 120.01(17) yes
C9 C10 C11 119.34(18) yes
F5 C11 C6 119.39(14) yes
F5 C11 C10 116.46(16) yes
C6 C11 C10 124.14(17) yes
C13 C12 C17 114.09(16) yes
C13 C12 B1 128.06(14) yes
C17 C12 B1 117.54(15) yes
F6 C13 C12 121.19(17) yes
F6 C13 C14 115.46(18) yes
C12 C13 C14 123.34(18) yes
F7 C14 C13 120.0(2) yes
F7 C14 C15 120.0(2) yes
C13 C14 C15 120.0(2) yes
F8 C15 C14 120.1(2) yes
F8 C15 C16 120.2(2) yes
C14 C15 C16 119.7(2) yes
F9 C16 C15 120.96(18) yes
F9 C16 C17 120.3(2) yes
C15 C16 C17 118.73(19) yes
F10 C17 C12 119.17(15) yes
F10 C17 C16 116.76(16) yes
C12 C17 C16 124.07(19) yes
C19 C18 C23 113.09(14) yes
C19 C18 B1 127.45(13) yes
C23 C18 B1 119.20(13) yes
F11 C19 C18 121.24(16) yes
F11 C19 C20 114.76(16) yes
C18 C19 C20 123.98(15) yes
F12 C20 C19 120.18(16) yes
F12 C20 C21 119.70(17) yes
C19 C20 C21 120.12(18) yes
F13 C21 C20 120.41(18) yes
F13 C21 C22 120.56(17) yes
C20 C21 C22 119.03(17) yes
F14 C22 C21 120.18(15) yes
F14 C22 C23 120.82(15) yes
C21 C22 C23 118.97(16) yes
F15 C23 C18 119.46(13) yes
F15 C23 C22 115.73(14) yes
C18 C23 C22 124.80(15) yes
N1 B1 C6 102.63(10) yes
N1 B1 C12 111.35(12) yes
N1 B1 C18 109.05(12) yes
C6 B1 C12 113.17(13) yes
C6 B1 C18 116.14(13) yes
C12 B1 C18 104.61(11) yes
N1 C1 H1 114.204 no
C2 C1 H1 126.066 no
C1 C2 H2 120.131 no
C3 C2 H2 118.156 no
C2 C3 H3 117.212 no
C4 C3 H3 122.655 no
C3 C4 H4 120.531 no
C5 C4 H4 119.014 no
N1 C5 H5 117.797 no
C4 C5 H5 119.551 no

loop_
_geom_bond_atom_site_label_1
_geom_bond_atom_site_label_2
_geom_bond_distance
_geom_bond_publ_flag
F1 C7 1.342(2) yes
F2 C8 1.350(2) yes
F3 C9 1.342(2) yes
F4 C10 1.341(2) yes
F5 C11 1.346(2) yes
F6 C13 1.345(2) yes
F7 C14 1.338(3) yes
F8 C15 1.341(3) yes
F9 C16 1.340(3) yes
F10 C17 1.346(2) yes
F11 C19 1.3399(19) yes
F12 C20 1.340(3) yes
F13 C21 1.337(2) yes
F14 C22 1.334(2) yes
F15 C23 1.3483(19) yes
N1 C1 1.360(2) yes
N1 C5 1.370(2) yes
N1 B1 1.6140(19) yes
C1 C2 1.387(3) yes
C2 C3 1.345(4) yes
C3 C4 1.306(4) yes
C4 C5 1.345(3) yes
C6 C7 1.388(2) yes
C6 C11 1.381(2) yes
C6 B1 1.647(2) yes
C7 C8 1.387(2) yes
C8 C9 1.365(3) yes
C9 C10 1.368(3) yes
C10 C11 1.387(2) yes
C12 C13 1.387(3) yes
C12 C17 1.387(2) yes
C12 B1 1.634(2) yes
C13 C14 1.384(3) yes
C14 C15 1.354(3) yes
C15 C16 1.380(4) yes
C16 C17 1.383(3) yes
C18 C19 1.388(2) yes
C18 C23 1.389(2) yes
C18 B1 1.647(2) yes
C19 C20 1.378(3) yes
C20 C21 1.370(3) yes
C21 C22 1.372(3) yes
C22 C23 1.384(2) yes
C1 H1 1.004 no
C2 H2 0.892 no
C3 H3 1.053 no
C4 H4 1.090 no
C5 H5 1.040 no

loop_
_geom_contact_atom_site_label_1
_geom_contact_atom_site_label_2
_geom_contact_distance
_geom_contact_publ_flag
_geom_contact_site_symmetry_2
F1 F2 2.6310(16) no .
F1 F10 2.8104(15) no .
F1 C9 3.562(2) no .
F1 C11 3.578(2) no .
F1 C12 2.764(2) no .
F1 C13 3.587(2) no .
F1 C16 3.510(2) no .
F1 C17 2.721(2) no .
F1 B1 3.075(2) no .
F2 F3 2.710(2) no .
F2 C10 3.592(3) no .
F3 F4 2.737(2) no .
F4 F5 2.6586(17) no .
F4 C8 3.588(3) no .
F5 F11 2.6252(16) no .
F5 N1 2.9532(18) no .
F5 C1 3.092(2) no .
F5 C7 3.568(2) no .
F5 C9 3.579(2) no .
F5 C18 3.0566(17) no .
F5 C19 3.030(2) no .
F5 B1 2.870(2) no .
F6 F7 2.631(2) no .
F6 F15 2.9323(19) no .
F6 N1 2.752(2) no .
F6 C1 3.516(2) no .
F6 C4 3.402(3) no .
F6 C5 2.725(3) no .
F6 C15 3.559(3) no .
F6 C17 3.586(2) no .
F6 B1 3.096(2) no .
F7 F8 2.695(2) no .
F7 C16 3.589(3) no .
F8 F9 2.744(3) no .
F8 C13 3.599(2) no .
F9 F10 2.6654(18) no .
F9 C14 3.595(3) no .
F10 F11 3.309(2) no .
F10 C6 2.9854(17) no .
F10 C7 3.0114(18) no .
F10 C13 3.574(2) no .
F10 C15 3.585(3) no .
F10 C18 3.0307(19) no .
F10 C19 3.278(2) no .
F10 B1 2.8139(18) no .
F11 F12 2.6135(19) no .
F11 C6 2.871(2) no .
F11 C10 3.481(2) no .
F11 C11 2.689(2) no .
F11 C21 3.559(2) no .
F11 C23 3.575(2) no .
F11 B1 3.090(2) no .
F12 F13 2.711(2) no .
F12 C22 3.587(2) no .
F13 F14 2.7225(19) no .
F14 F15 2.6537(17) no .
F14 C20 3.586(2) no .
F15 N1 3.0142(15) no .
F15 C1 2.9952(19) no .
F15 C12 2.883(2) no .
F15 C13 2.943(2) no .
F15 C19 3.571(2) no .
F15 C21 3.572(2) no .
F15 B1 2.8718(19) no .
N1 C3 2.735(3) no .
N1 C11 3.075(2) no .
N1 C13 3.114(2) no .
N1 C23 3.215(2) no .
C1 C4 2.711(3) no .
C1 C6 3.596(2) no .
C1 C18 2.959(2) no .
C1 C23 3.188(2) no .
C2 C5 2.660(3) no .
C5 C6 2.977(2) no .
C5 C11 3.550(3) no .
C5 C12 3.197(3) no .
C5 C13 3.311(3) no .
C6 C9 2.834(2) no .
C6 C17 3.246(2) no .
C6 C19 3.241(2) no .
C7 C10 2.725(3) no .
C7 C12 3.141(2) no .
C7 C17 3.301(2) no .
C8 C11 2.712(3) no .
C11 C18 3.308(2) no .
C11 C19 3.368(2) no .
C12 C15 2.824(3) no .
C12 C23 3.040(2) no .
C13 C16 2.731(3) no .
C14 C17 2.716(3) no .
C17 C18 3.119(3) no .
C18 C21 2.842(2) no .
C19 C22 2.727(2) no .
C20 C23 2.707(3) no .
F1 F3 3.2763(18) no 3_657
F1 F14 2.9404(17) no 2_546
F1 F15 2.9703(14) no 2_546
F1 C9 3.492(2) no 3_657
F2 F14 3.288(2) no 2_546
F2 F15 3.4053(16) no 2_546
F2 C4 3.569(3) no 3_657
F2 C5 3.212(2) no 3_657
F2 C7 3.279(2) no 3_657
F2 C8 3.310(2) no 3_657
F2 C22 3.459(2) no 2_546
F2 C23 3.539(2) no 2_546
F3 F1 3.2763(18) no 3_657
F3 F8 2.946(2) no 2_546
F3 F9 3.574(2) no 2_546
F3 F14 3.5952(18) no 4_555
F3 C15 3.407(3) no 2_546
F4 F8 3.485(2) no 2_546
F4 F13 3.1800(19) no 4_555
F4 F14 3.0546(17) no 2_646
F4 F14 3.0318(18) no 4_555
F4 F15 3.4807(18) no 2_646
F4 C1 3.559(3) no 2_646
F4 C21 3.365(2) no 2_646
F4 C22 2.902(2) no 2_646
F4 C23 3.157(2) no 2_646
F5 F8 2.672(2) no 1_655
F5 F13 2.9968(16) no 4_555
F5 C15 3.582(3) no 1_655
F6 F10 2.9502(16) no 2_556
F6 C3 3.422(3) no 3_667
F7 F10 3.364(2) no 2_556
F7 F11 2.527(2) no 2_556
F7 F12 2.758(2) no 4_455
F8 F3 2.946(2) no 2_556
F8 F4 3.485(2) no 2_556
F8 F5 2.672(2) no 1_455
F8 F13 3.395(2) no 4_455
F8 C1 3.317(3) no 1_455
F8 C9 3.086(3) no 2_556
F8 C10 3.370(3) no 2_556
F9 F3 3.574(2) no 2_556
F9 F15 3.391(2) no 2_546
F9 C1 3.553(3) no 2_546
F9 C2 3.418(3) no 2_546
F9 C4 3.512(3) no 4_454
F10 F6 2.9502(16) no 2_546
F10 F7 3.364(2) no 2_546
F10 F15 3.3144(16) no 2_546
F10 C3 3.576(3) no 4_454
F10 C4 3.285(3) no 4_454
F11 F7 2.527(2) no 2_546
F11 C2 3.483(3) no 2_646
F12 F7 2.758(2) no 4_554
F12 C2 3.582(3) no 4_454
F12 C3 3.583(4) no 4_454
F12 C14 3.335(3) no 4_554
F13 F4 3.1800(19) no 4_454
F13 F5 2.9968(16) no 4_454
F13 F8 3.395(2) no 4_554
F13 F14 3.171(2) no 3_666
F13 C11 3.589(2) no 4_454
F13 C14 3.551(3) no 4_554
F13 C15 3.338(3) no 4_554
F14 F1 2.9404(17) no 2_556
F14 F2 3.288(2) no 2_556
F14 F3 3.5952(18) no 4_454
F14 F4 3.0546(17) no 2_656
F14 F4 3.0318(18) no 4_454
F14 F13 3.171(2) no 3_666
F14 F14 3.2579(19) no 3_666
F14 C9 3.437(2) no 4_454
F14 C10 3.138(2) no 4_454
F15 F1 2.9703(14) no 2_556
F15 F2 3.4053(16) no 2_556
F15 F4 3.4807(18) no 2_656
F15 F9 3.391(2) no 2_556
F15 F10 3.3144(16) no 2_556
C1 F4 3.559(3) no 2_656
C1 F8 3.317(3) no 1_655
C1 F9 3.553(3) no 2_556
C2 F9 3.418(3) no 2_556
C2 F11 3.483(3) no 2_656
C2 F12 3.582(3) no 4_555
C3 F6 3.422(3) no 3_667
C3 F10 3.576(3) no 4_555
C3 F12 3.583(4) no 4_555
C3 C20 3.550(4) no 4_555
C4 F2 3.569(3) no 3_657
C4 F9 3.512(3) no 4_555
C4 F10 3.285(3) no 4_555
C5 F2 3.212(2) no 3_657
C7 F2 3.279(2) no 3_657
C8 F2 3.310(2) no 3_657
C8 C8 3.389(2) no 3_657
C8 C15 3.587(3) no 2_546
C9 F1 3.492(2) no 3_657
C9 F8 3.086(3) no 2_546
C9 F14 3.437(2) no 4_555
C9 C15 3.402(3) no 2_546
C10 F8 3.370(3) no 2_546
C10 F14 3.138(2) no 4_555
C11 F13 3.589(2) no 4_555
C14 F12 3.335(3) no 4_455
C14 F13 3.551(3) no 4_455
C15 F3 3.407(3) no 2_556
C15 F5 3.582(3) no 1_455
C15 F13 3.338(3) no 4_455
C15 C8 3.587(3) no 2_556
C15 C9 3.402(3) no 2_556
C20 C3 3.550(4) no 4_454
C21 F4 3.365(2) no 2_656
C22 F2 3.459(2) no 2_556
C22 F4 2.902(2) no 2_656
C23 F2 3.539(2) no 2_556
C23 F4 3.157(2) no 2_656
F1 H5 3.0780 no .
F5 H1 2.9221 no .
F6 H5 2.6839 no .
F15 H1 2.7309 no .
N1 H2 3.1701 no .
N1 H4 3.3500 no .
C1 H3 3.3100 no .
C1 H5 3.2674 no .
C2 H4 3.2918 no .
C3 H1 3.3117 no .
C3 H5 3.2350 no .
C4 H2 3.0852 no .
C5 H1 3.2081 no .
C5 H2 3.5496 no .
C5 H3 3.2728 no .
C6 H5 2.8325 no .
C7 H5 3.0886 no .
C12 H5 2.9108 no .
C13 H5 3.0036 no .
C18 H1 2.4542 no .
C19 H1 3.2895 no .
C22 H1 3.4962 no .
C23 H1 2.5905 no .
B1 H1 2.7177 no .
B1 H5 2.6670 no .
H1 H2 2.4356 no .
H2 H3 2.2560 no .
H3 H4 2.4287 no .
H4 H5 2.3878 no .
F2 H4 3.3215 no 3_657
F2 H5 2.6801 no 3_657
F3 H5 2.8989 no 3_657
F4 H1 2.7068 no 2_646
F6 H3 2.7298 no 3_667
F6 H4 3.3944 no 3_667
F7 H2 3.0932 no 1_455
F7 H3 2.8462 no 3_667
F8 H1 2.7492 no 1_455
F9 H2 3.3151 no 2_546
F9 H4 2.4969 no 4_454
F10 H3 3.1242 no 4_454
F10 H4 2.4143 no 4_454
F11 H2 2.5952 no 2_646
F11 H3 3.3227 no 4_454
F12 H2 3.0814 no 2_646
F12 H2 3.4416 no 4_454
F12 H3 2.9832 no 2_646
F12 H3 3.3048 no 4_454
C8 H5 3.5850 no 3_657
C10 H1 3.5313 no 2_646
C16 H4 2.8448 no 4_454
C17 H4 2.8334 no 4_454
C19 H3 3.4148 no 4_454
C20 H3 3.3634 no 4_454
H1 F4 2.7068 no 2_656
H1 F8 2.7492 no 1_655
H1 C10 3.5313 no 2_656
H2 F7 3.0932 no 1_655
H2 F9 3.3151 no 2_556
H2 F11 2.5952 no 2_656
H2 F12 3.0814 no 2_656
H2 F12 3.4416 no 4_555
H3 F6 2.7298 no 3_667
H3 F7 2.8462 no 3_667
H3 F10 3.1242 no 4_555
H3 F11 3.3227 no 4_555
H3 F12 2.9832 no 2_656
H3 F12 3.3048 no 4_555
H3 C19 3.4148 no 4_555
H3 C20 3.3634 no 4_555
H4 F2 3.3215 no 3_657
H4 F6 3.3944 no 3_667
H4 F9 2.4969 no 4_555
H4 F10 2.4143 no 4_555
H4 C16 2.8448 no 4_555
H4 C17 2.8334 no 4_555
H5 F2 2.6801 no 3_657
H5 F3 2.8989 no 3_657
H5 C8 3.5850 no 3_657

loop_
_geom_torsion_atom_site_label_1
_geom_torsion_atom_site_label_2
_geom_torsion_atom_site_label_3
_geom_torsion_atom_site_label_4
_geom_torsion
_geom_torsion_publ_flag
C1 N1 C5 C4 4.5(3) no
C5 N1 C1 C2 1.3(2) no
C1 N1 B1 C6 115.74(14) no
C1 N1 B1 C12 -122.90(15) no
C1 N1 B1 C18 -7.97(18) no
B1 N1 C1 C2 -173.12(12) no
C5 N1 B1 C6 -58.64(17) no
C5 N1 B1 C12 62.72(17) no
C5 N1 B1 C18 177.65(14) no
B1 N1 C5 C4 179.26(15) no
N1 C1 C2 C3 -6.3(3) no
C1 C2 C3 C4 5.7(4) no
C2 C3 C4 C5 0.2(4) no
C3 C4 C5 N1 -5.4(4) no
C7 C6 C11 F5 -176.88(13) no
C7 C6 C11 C10 3.8(2) no
C11 C6 C7 F1 173.95(13) no
C11 C6 C7 C8 -3.8(2) no
C7 C6 B1 N1 112.64(15) no
C7 C6 B1 C12 -7.47(19) no
C7 C6 B1 C18 -128.51(15) no
B1 C6 C7 F1 -2.6(2) no
B1 C6 C7 C8 179.62(12) no
C11 C6 B1 N1 -63.73(16) no
C11 C6 B1 C12 176.16(12) no
C11 C6 B1 C18 55.12(17) no
B1 C6 C11 F5 -0.1(2) no
B1 C6 C11 C10 -179.41(12) no
F1 C7 C8 F2 3.6(2) no
F1 C7 C8 C9 -175.48(11) no
C6 C7 C8 F2 -178.53(13) no
C6 C7 C8 C9 2.4(2) no
F2 C8 C9 F3 0.2(2) no
F2 C8 C9 C10 -179.67(12) no
C7 C8 C9 F3 179.22(13) no
C7 C8 C9 C10 -0.6(2) no
F3 C9 C10 F4 1.8(2) no
F3 C9 C10 C11 -179.29(13) no
C8 C9 C10 F4 -178.39(14) no
C8 C9 C10 C11 0.6(2) no
F4 C10 C11 F5 -2.7(2) no
F4 C10 C11 C6 176.64(13) no
C9 C10 C11 F5 178.33(14) no
C9 C10 C11 C6 -2.3(3) no
C13 C12 C17 F10 178.71(15) no
C13 C12 C17 C16 -1.4(2) no
C17 C12 C13 F6 -178.03(15) no
C17 C12 C13 C14 0.9(3) no
C13 C12 B1 N1 10.9(2) no
C13 C12 B1 C6 125.87(17) no
C13 C12 B1 C18 -106.78(18) no
B1 C12 C13 F6 -4.6(3) no
B1 C12 C13 C14 174.30(14) no
C17 C12 B1 N1 -175.88(13) no
C17 C12 B1 C6 -60.88(18) no
C17 C12 B1 C18 66.47(17) no
B1 C12 C17 F10 4.5(2) no
B1 C12 C17 C16 -175.53(13) no
F6 C13 C14 F7 -0.4(3) no
F6 C13 C14 C15 178.69(17) no
C12 C13 C14 F7 -179.30(17) no
C12 C13 C14 C15 -0.3(3) no
F7 C14 C15 F8 -0.1(4) no
F7 C14 C15 C16 179.1(2) no
C13 C14 C15 F8 -179.2(2) no
C13 C14 C15 C16 0.1(4) no
F8 C15 C16 F9 -0.4(4) no
F8 C15 C16 C17 178.7(2) no
C14 C15 C16 F9 -179.6(2) no
C14 C15 C16 C17 -0.5(4) no
F9 C16 C17 F10 0.3(3) no
F9 C16 C17 C12 -179.67(17) no
C15 C16 C17 F10 -178.83(19) no
C15 C16 C17 C12 1.2(3) no
C19 C18 C23 F15 -178.60(13) no
C19 C18 C23 C22 -0.1(2) no
C23 C18 C19 F11 -177.71(13) no
C23 C18 C19 C20 1.1(2) no
C19 C18 B1 N1 121.79(15) no
C19 C18 B1 C6 6.5(2) no
C19 C18 B1 C12 -119.00(15) no
B1 C18 C19 F11 -3.7(2) no
B1 C18 C19 C20 175.12(13) no
C23 C18 B1 N1 -64.51(16) no
C23 C18 B1 C6 -179.79(11) no
C23 C18 B1 C12 54.70(15) no
B1 C18 C23 F15 6.8(2) no
B1 C18 C23 C22 -174.71(11) no
F11 C19 C20 F12 -1.8(3) no
F11 C19 C20 C21 177.78(15) no
C18 C19 C20 F12 179.28(15) no
C18 C19 C20 C21 -1.1(3) no
F12 C20 C21 F13 -0.3(3) no
F12 C20 C21 C22 179.68(16) no
C19 C20 C21 F13 -179.95(16) no
C19 C20 C21 C22 0.1(3) no
F13 C21 C22 F14 -1.3(3) no
F13 C21 C22 C23 -179.16(14) no
C20 C21 C22 F14 178.70(15) no
C20 C21 C22 C23 0.8(3) no
F14 C22 C23 F15 -0.2(2) no
F14 C22 C23 C18 -178.66(12) no
C21 C22 C23 F15 177.70(14) no
C21 C22 C23 C18 -0.8(2) no
